data_4341831
loop_
_publ_author_name
'Ling, Jie'
'Hobbs, Franklin'
'Prendergast, Steven'
'Adelani, Pius O.'
'Babo, Jean-Marie'
'Qiu, Jie'
'Weng, Zhehui'
'Burns, Peter C.'

_publ_section_title
;
 Hybrid Uranium-Transition-Metal Oxide Cage Clusters.
;
_journal_name_full 'Inorganic chemistry'
_journal_page_first 141201075026001
_journal_paper_doi 10.1021/ic5018449
_journal_year 2014
_chemical_formula_moiety '[{(UO2)44(O2)38(PO4)16(MO4)2(OH)15(H2O)14}(H2O)]'
_chemical_formula_sum 'Mo2 O266 P16 U44'
_chemical_formula_weight 15416.72
_chemical_melting_point ?
_chemical_name_common U44Mo2P16
_chemical_name_systematic
; 
 ? 
;
_space_group_IT_number 31
_symmetry_cell_setting orthorhombic
_symmetry_space_group_name_Hall 'P 2ac -2'
_symmetry_space_group_name_H-M 'P m n 21'
_atom_sites_solution_hydrogens none
_atom_sites_solution_primary direct
_atom_sites_solution_secondary difmap
_audit_creation_method SHELXL-97
_cell_angle_alpha 90.00
_cell_angle_beta 90.00
_cell_angle_gamma 90.00
_cell_formula_units_Z 2
_cell_length_a 29.395(2)
_cell_length_b 25.5532(19)
_cell_length_c 27.939(2)
_cell_measurement_reflns_used 20663
_cell_measurement_temperature 100(2)
_cell_measurement_theta_max 20.21
_cell_measurement_theta_min 1.28
_cell_volume 20986(3)
_computing_cell_refinement 'SMART SAINT'
_computing_data_collection SMART
_computing_data_reduction SAINT
_computing_molecular_graphics 'SHELXP-97 (Sheldrick, 1997)'
_computing_publication_material 'SHELCIF-97 (Sheldrick, 2000)'
_computing_structure_refinement 'SHELXL-97 (Sheldrick, 1997)'
_computing_structure_solution 'SHELXS-97 (Sheldrick, 1990)'
_diffrn_ambient_temperature 100(2)
_diffrn_detector_area_resol_mean 0
_diffrn_measured_fraction_theta_full 0.998
_diffrn_measured_fraction_theta_max 0.998
_diffrn_measurement_device_type 'Bruker APEX'
_diffrn_measurement_method '0.3 wide w/ exposures'
_diffrn_radiation_monochromator graphite
_diffrn_radiation_source 'fine-focus sealed tube'
_diffrn_radiation_type MoK\a
_diffrn_radiation_wavelength 0.71073
_diffrn_reflns_av_R_equivalents 0.0784
_diffrn_reflns_av_sigmaI/netI 0.0528
_diffrn_reflns_limit_h_max 28
_diffrn_reflns_limit_h_min -28
_diffrn_reflns_limit_k_max 24
_diffrn_reflns_limit_k_min -24
_diffrn_reflns_limit_l_max 27
_diffrn_reflns_limit_l_min -27
_diffrn_reflns_number 128922
_diffrn_reflns_theta_full 20.21
_diffrn_reflns_theta_max 20.21
_diffrn_reflns_theta_min 1.28
_diffrn_standards_decay_% 0
_diffrn_standards_interval_count N/A
_diffrn_standards_interval_time N/A
_diffrn_standards_number N/A
_exptl_absorpt_coefficient_mu 17.101
_exptl_absorpt_correction_T_max 0.579
_exptl_absorpt_correction_T_min 0.348
_exptl_absorpt_correction_type multi-scan
_exptl_absorpt_process_details SADABS
_exptl_crystal_colour yellow
_exptl_crystal_density_diffrn 2.440
_exptl_crystal_density_meas ?
_exptl_crystal_density_method 'not measured'
_exptl_crystal_description plate
_exptl_crystal_F_000 13000
_exptl_crystal_size_max 0.064
_exptl_crystal_size_mid 0.058
_exptl_crystal_size_min 0.032
_refine_diff_density_max 4.147
_refine_diff_density_min -1.518
_refine_diff_density_rms 0.394
_refine_ls_abs_structure_details 'Flack H D (1983), Acta Cryst. A39, 876-881'
_refine_ls_abs_structure_Flack -0.005(12)
_refine_ls_extinction_method none
_refine_ls_goodness_of_fit_ref 1.093
_refine_ls_hydrogen_treatment none
_refine_ls_matrix_type full
_refine_ls_number_parameters 841
_refine_ls_number_reflns 20663
_refine_ls_number_restraints 7
_refine_ls_restrained_S_all 1.092
_refine_ls_R_factor_all 0.0700
_refine_ls_R_factor_gt 0.0558
_refine_ls_shift/su_max 1.375
_refine_ls_shift/su_mean 0.002
_refine_ls_structure_factor_coef Fsqd
_refine_ls_weighting_details 'calc w=1/[\s^2^(Fo^2^)+(0.0938P)^2^+922.7715P] where P=(Fo^2^+2Fc^2^)/3'
_refine_ls_weighting_scheme calc
_refine_ls_wR_factor_gt 0.1522
_refine_ls_wR_factor_ref 0.1635
_reflns_number_gt 18115
_reflns_number_total 20663
_reflns_threshold_expression >2sigma(I)
_cod_data_source_file ic5018449_si_005.cif
_cod_data_source_block save
_cod_depositor_comments
;
The following automatic conversions were performed:

'_chemical_melting_point' value 'n/a' was changed to '?' - the value
is undefined or not given.

'_symmetry_cell_setting' value
'Orthorhombic' changed to 'orthorhombic' according to
/home/saulius/struct/COD-crude-data--automatic-downloads/rss-feeds/ACS/lib/dictionaries/cif_core.dic
dictionary named 'cif_core.dic' version 2.4.2 from 2011-04-26.

Automatic conversion script
Id: cif_fix_values 2935 2014-11-11 08:27:57Z andrius 

The following automatic conversions were performed:

'_exptl_crystal_density_meas' value 'n/a' was changed to '?' - the
value is perceived as not measured.

Automatic conversion script
Id: cif_fix_values 3008 2015-01-20 13:52:24Z robertas 
;
_cod_original_sg_symbol_H-M Pmn2(1)
_cod_database_code 4341831
_shelx_f_squared_multiplier 1.000

loop_
_symmetry_equiv_pos_as_xyz
'x, y, z'
'-x+1/2, -y, z+1/2'
'x+1/2, -y, z+1/2'
'-x, y, z'

loop_
_atom_site_label
_atom_site_type_symbol
_atom_site_fract_x
_atom_site_fract_y
_atom_site_fract_z
_atom_site_U_iso_or_equiv
_atom_site_adp_type
_atom_site_occupancy
_atom_site_symmetry_multiplicity
_atom_site_calc_flag
_atom_site_refinement_flags
U1 U 0.11038(5) 0.60328(6) 0.48792(5) 0.0252(4) Uani 1 1 d .
U2 U 0.06933(5) 0.57615(6) -0.09296(5) 0.0262(4) Uani 1 1 d .
U3 U 0.07305(5) 1.02702(6) 0.12005(5) 0.0309(4) Uani 1 1 d .
U4 U 0.07438(5) 0.44578(6) 0.00453(5) 0.0269(4) Uani 1 1 d .
U5 U 0.14063(5) 0.70783(6) -0.07921(5) 0.0285(4) Uani 1 1 d .
U6 U 0.29165(5) 0.60096(6) 0.10266(5) 0.0293(4) Uani 1 1 d .
U7 U 0.14110(5) 0.93283(6) 0.02745(6) 0.0317(4) Uani 1 1 d .
U8 U 0.26030(5) 0.52965(6) 0.23110(5) 0.0268(4) Uani 1 1 d .
U9 U 0.06592(5) 0.84610(6) -0.07292(6) 0.0334(4) Uani 1 1 d .
U10 U 0.13075(5) 0.75992(6) 0.52589(5) 0.0249(4) Uani 1 1 d .
U11 U 0.07167(4) 0.48385(6) 0.38405(5) 0.0241(4) Uani 1 1 d .
U12 U 0.0000 1.03728(8) 0.44230(8) 0.0304(5) Uani 1 2 d S
U13 U 0.13173(5) 1.00048(6) 0.40591(5) 0.0279(4) Uani 1 1 d .
U14 U 0.29486(5) 0.80618(6) 0.34591(5) 0.0265(4) Uani 1 1 d .
U15 U 0.31503(5) 0.65197(6) 0.30973(5) 0.0277(4) Uani 1 1 d .
U16 U 0.19429(5) 0.86159(6) 0.43471(5) 0.0257(4) Uani 1 1 d .
U17 U 0.06984(5) 0.38942(6) 0.14531(5) 0.0267(4) Uani 1 1 d .
U18 U 0.25312(5) 0.71547(6) 0.00289(5) 0.0287(4) Uani 1 1 d .
U19 U 0.31181(5) 0.85128(6) 0.20507(5) 0.0304(4) Uani 1 1 d .
U20 U 0.13904(5) 0.45364(6) 0.25748(5) 0.0288(4) Uani 1 1 d .
U21 U 0.25757(5) 0.86019(6) 0.06457(5) 0.0278(4) Uani 1 1 d .
U22 U 0.11373(5) 1.05478(6) 0.26590(6) 0.0324(4) Uani 1 1 d .
U23 U 0.0000 0.77289(8) 0.57475(7) 0.0268(5) Uani 1 2 d S
Mo1 Mo 0.36532(11) 0.70308(14) 0.18777(12) 0.0316(9) Uani 1 1 d .
P1 P 0.1215(4) 0.9061(4) 0.5090(4) 0.031(3) Uani 1 1 d .
P2 P 0.1908(3) 0.5142(4) 0.3416(3) 0.026(2) Uani 1 1 d .
P3 P 0.1847(3) 0.6010(4) -0.0394(4) 0.029(3) Uani 1 1 d .
P4 P 0.1883(3) 0.4436(4) 0.1551(4) 0.031(3) Uani 1 1 d .
P5 P 0.1957(3) 0.9769(4) 0.1180(4) 0.030(3) Uani 1 1 d .
P6 P 0.2326(3) 0.7466(4) 0.4481(4) 0.031(3) Uani 1 1 d .
P7 P 0.2361(3) 0.9359(4) 0.3557(4) 0.033(3) Uani 1 1 d .
P8 P 0.0000 1.1170(9) 0.3173(7) 0.000(5) Uiso 0.50 2 d SP
P9 P 0.0000 0.6384(6) 0.5331(6) 0.036(4) Uani 1 2 d S
P10 P 0.0000 1.0763(9) 0.3164(8) 0.005(5) Uani 0.50 2 d SPU
O1 O 0.0000 1.0660(13) 0.1336(13) 0.033(9) Uiso 1 2 d S
O2 O 0.0000 0.4425(13) 0.3738(12) 0.032(9) Uiso 1 2 d S
O3 O 0.2016(8) 0.4722(9) 0.1994(8) 0.025(6) Uiso 1 1 d .
O4 O 0.0000 1.0901(14) 0.4834(13) 0.040(10) Uiso 1 2 d S
O5 O 0.0761(8) 0.8069(9) 0.5737(9) 0.030(6) Uiso 1 1 d .
O6 O 0.2067(8) 0.5044(9) 0.2877(9) 0.031(6) Uiso 1 1 d .
O7 O 0.1465(9) 0.9880(10) 0.1022(10) 0.038(7) Uiso 1 1 d .
O8 O 0.0000 0.8670(16) 0.5598(15) 0.048(11) Uiso 1 2 d S
O9 O 0.1202(8) 0.6705(9) 0.5442(8) 0.025(6) Uiso 1 1 d .
O10 O 0.2404(8) 0.6318(9) 0.1263(9) 0.030(6) Uiso 1 1 d .
O11 O 0.1914(8) 0.7748(9) 0.4726(8) 0.027(6) Uiso 1 1 d .
O12 O 0.1432(8) 0.9326(9) 0.4639(9) 0.028(6) Uiso 1 1 d .
O13 O 0.1678(9) 0.9865(10) -0.0021(10) 0.043(7) Uiso 1 1 d .
O14 O 0.1429(8) 0.8492(9) 0.5033(9) 0.027(6) Uiso 1 1 d .
O15 O 0.3383(8) 0.8232(9) 0.2812(8) 0.028(6) Uiso 1 1 d .
O16 O 0.2014(8) 0.6569(9) -0.0339(9) 0.031(6) Uiso 1 1 d .
O17 O 0.2216(9) 0.4877(10) 0.3772(9) 0.036(7) Uiso 1 1 d .
O18 O 0.2593(9) 0.8148(10) 0.2092(9) 0.037(7) Uiso 1 1 d .
O19 O 0.0494(8) 0.4555(9) 0.1418(9) 0.033(6) Uiso 1 1 d .
O20 O 0.0761(8) 0.4381(10) 0.3116(9) 0.034(7) Uiso 1 1 d .
O21 O 0.0786(8) 0.3992(10) 0.2292(9) 0.032(7) Uiso 1 1 d .
O22 O 0.1112(8) 0.5111(9) 0.2360(8) 0.024(6) Uiso 1 1 d .
O23 O 0.1805(8) 0.6095(9) 0.4417(9) 0.031(6) Uiso 1 1 d .
O24 O 0.1208(9) 0.5316(10) 0.4350(9) 0.037(7) Uiso 1 1 d .
O25 O 0.1698(8) 1.0403(9) 0.4379(9) 0.030(6) Uiso 1 1 d .
O26 O 0.1822(8) 0.4800(9) 0.1136(9) 0.033(7) Uiso 1 1 d .
O27 O 0.0000 0.6033(14) -0.1306(13) 0.034(9) Uiso 1 2 d S
O28 O 0.0625(8) 0.3814(9) 0.0611(8) 0.026(6) Uiso 1 1 d .
O29 O 0.2984(8) 0.7833(10) 0.0377(9) 0.033(6) Uiso 1 1 d .
O30 O 0.1944(8) 0.9447(9) 0.3904(8) 0.027(6) Uiso 1 1 d .
O31 O 0.2123(9) 0.9348(10) 0.0771(10) 0.042(7) Uiso 1 1 d .
O32 O 0.0759(8) 1.0589(9) 0.4292(9) 0.031(6) Uiso 1 1 d .
O33 O 0.2941(8) 0.4732(9) 0.2413(9) 0.030(6) Uiso 1 1 d .
O34 O 0.3647(8) 0.8866(9) 0.2014(8) 0.024(6) Uiso 1 1 d .
O35 O 0.0000 0.4745(12) 0.4220(12) 0.024(8) Uiso 1 2 d S
O36 O 0.0000 0.9853(12) 0.4022(11) 0.021(8) Uiso 1 2 d S
O37 O 0.0700(8) 0.9065(9) 0.5096(9) 0.029(6) Uiso 1 1 d .
O38 O 0.2485(7) 0.7915(9) 0.4136(8) 0.025(6) Uiso 1 1 d .
O39 O 0.0000 0.5451(14) -0.1217(13) 0.037(10) Uiso 1 2 d S
O40 O 0.0583(8) 0.4874(9) -0.0673(9) 0.032(6) Uiso 1 1 d .
O41 O 0.0000 0.4254(17) 0.2634(17) 0.064(13) Uiso 1 2 d S
O42 O 0.0000 0.3549(13) 0.1279(12) 0.031(9) Uiso 1 2 d S
O43 O 0.0749(8) 1.0169(10) 0.4676(9) 0.034(7) Uiso 1 1 d .
O44 O 0.2914(8) 0.7107(9) -0.0482(8) 0.029(6) Uiso 1 1 d .
O45 O 0.2780(8) 0.5238(9) 0.1471(9) 0.028(6) Uiso 1 1 d .
O46 O 0.0947(8) 0.3931(9) -0.0315(8) 0.023(6) Uiso 1 1 d .
O47 O 0.0773(8) 0.7506(9) 0.5846(8) 0.025(6) Uiso 1 1 d .
O48 O 0.1224(9) 1.0673(10) 0.3492(10) 0.039(7) Uiso 1 1 d .
O49 O 0.0000 0.9722(14) 0.5066(13) 0.035(9) Uiso 1 2 d S
O50 O 0.0000 0.8933(13) -0.0515(12) 0.032(9) Uiso 1 2 d S
O51 O 0.1995(9) 0.7617(10) -0.0473(9) 0.040(7) Uiso 1 1 d .
O52 O 0.0431(8) 0.6032(9) 0.5343(8) 0.024(6) Uiso 1 1 d .
O53 O 0.1539(8) 0.4776(9) 0.0259(9) 0.030(6) Uiso 1 1 d .
O54 O 0.2957(8) 0.9014(9) 0.0336(9) 0.034(7) Uiso 1 1 d .
O55 O 0.2679(9) 0.8033(10) 0.0035(9) 0.037(7) Uiso 1 1 d .
O56 O 0.1168(8) 0.8789(9) 0.0607(9) 0.029(6) Uiso 1 1 d .
O57 O 0.2499(8) 0.7828(9) 0.3101(8) 0.024(6) Uiso 1 1 d .
O58 O 0.0744(9) 0.9835(10) 0.0467(9) 0.037(7) Uiso 1 1 d .
O59 O 0.2898(9) 0.8945(10) 0.1336(9) 0.036(7) Uiso 1 1 d .
O60 O 0.0428(9) 1.0946(10) 0.2906(9) 0.041(7) Uiso 1 1 d .
O61 O 0.2885(9) 0.5640(10) 0.3035(9) 0.035(7) Uiso 1 1 d .
O62 O 0.0834(8) 0.6467(9) 0.4438(9) 0.031(6) Uiso 1 1 d .
O63 O 0.0734(8) 0.5265(10) 0.4579(9) 0.034(7) Uiso 1 1 d .
O64 O 0.2195(8) 0.3973(9) 0.1454(9) 0.030(6) Uiso 1 1 d .
O65 O 0.0000 0.6810(13) 0.5740(12) 0.032(9) Uiso 1 2 d S
O66 O 0.2478(8) 0.8797(9) 0.3685(8) 0.024(6) Uiso 1 1 d .
O67 O 0.2021(8) 0.8741(10) 0.0040(9) 0.034(7) Uiso 1 1 d .
O68 O 0.1873(8) 0.5736(9) 0.3503(9) 0.030(6) Uiso 1 1 d .
O69 O 0.0906(9) 0.3254(10) 0.1497(9) 0.041(7) Uiso 1 1 d .
O70 O 0.0890(10) 0.9256(11) -0.0371(10) 0.046(8) Uiso 1 1 d .
O71 O 0.1573(8) 0.6740(9) 0.5120(8) 0.025(6) Uiso 1 1 d .
O72 O 0.2267(8) 0.5866(9) 0.2209(8) 0.026(6) Uiso 1 1 d .
O73 O 0.3129(8) 0.5566(10) 0.1720(9) 0.031(6) Uiso 1 1 d .
O74 O 0.0894(7) 0.4259(8) 0.4138(8) 0.020(6) Uiso 1 1 d .
O75 O 0.0000 1.0907(15) 0.3704(14) 0.041(10) Uiso 1 2 d S
O76 O 0.3129(8) 0.8719(10) 0.2875(9) 0.033(7) Uiso 1 1 d .
O77 O 0.1407(8) 0.4231(9) 0.1701(8) 0.026(6) Uiso 1 1 d .
O78 O 0.0944(8) 0.9580(9) 0.3746(8) 0.025(6) Uiso 1 1 d .
O79 O 0.0480(8) 0.5991(9) -0.0380(8) 0.029(6) Uiso 1 1 d .
O80 O 0.2765(8) 0.6288(9) 0.0249(8) 0.024(6) Uiso 1 1 d .
O81 O 0.2396(8) 0.5403(9) 0.0603(9) 0.032(6) Uiso 1 1 d .
O82 O 0.0000 0.4162(13) -0.0103(12) 0.027(9) Uiso 1 2 d S
O83 O 0.0931(8) 0.5525(8) -0.1471(8) 0.021(6) Uiso 1 1 d .
O84 O 0.1434(8) 0.4894(9) 0.3410(8) 0.024(6) Uiso 1 1 d .
O85 O 0.1236(9) 1.0501(11) 0.1820(10) 0.046(8) Uiso 1 1 d .
O86 O 0.0528(7) 0.4973(9) 0.0407(8) 0.019(6) Uiso 1 1 d .
O87 O 0.2600(8) 0.6299(10) 0.3737(9) 0.034(7) Uiso 1 1 d .
O88 O 0.1297(8) 0.7982(9) -0.0952(9) 0.030(6) Uiso 1 1 d .
O89 O 0.0895(9) 1.0846(11) 0.0887(10) 0.045(7) Uiso 1 1 d .
O90 O 0.3121(8) 0.7185(9) 0.3690(9) 0.030(6) Uiso 1 1 d .
O91 O 0.3076(9) 0.6680(10) 0.0484(9) 0.037(7) Uiso 1 1 d .
O92 O 0.1296(8) 0.8937(9) -0.0505(8) 0.026(6) Uiso 1 1 d .
O93 O 0.3357(8) 0.6635(9) 0.1475(9) 0.033(6) Uiso 1 1 d .
O94 O 0.1717(8) 0.7680(9) 0.5749(8) 0.026(6) Uiso 1 1 d .
O95 O 0.0532(9) 0.5421(10) 0.3561(10) 0.040(7) Uiso 1 1 d .
O96 O 0.0908(9) 0.7678(10) -0.1162(9) 0.037(7) Uiso 1 1 d .
O97 O 0.2348(8) 0.8867(9) 0.4749(8) 0.024(6) Uiso 1 1 d .
O98 O 0.1033(8) 0.5052(9) -0.0522(8) 0.028(6) Uiso 1 1 d .
O99 O 0.2140(8) 0.7184(9) 0.0551(8) 0.028(6) Uiso 1 1 d .
O100 O 0.0000 0.3602(13) 0.1793(12) 0.030(9) Uiso 1 2 d S
O101 O 0.0668(9) 0.8775(11) -0.1312(10) 0.042(7) Uiso 1 1 d .
O102 O 0.3147(8) 0.8486(9) 0.1222(8) 0.028(6) Uiso 1 1 d .
O103 O 0.0560(9) 0.9686(10) 0.1489(9) 0.037(7) Uiso 1 1 d .
O104 O 0.2258(9) 1.0246(11) 0.1098(10) 0.045(8) Uiso 1 1 d .
O105 O 0.1426(8) 0.6099(9) -0.0709(8) 0.027(6) Uiso 1 1 d .
O106 O 0.3218(8) 0.5764(9) 0.2642(8) 0.027(6) Uiso 1 1 d .
O107 O 0.0760(8) 1.0747(10) 0.1918(9) 0.036(7) Uiso 1 1 d .
O108 O 0.1072(8) 0.7100(9) -0.0251(9) 0.033(7) Uiso 1 1 d .
O109 O 0.3435(9) 0.7691(11) 0.1908(10) 0.043(7) Uiso 1 1 d .
O110 O 0.1417(9) 1.1182(11) 0.2613(10) 0.047(8) Uiso 1 1 d .
O111 O 0.3411(8) 0.8300(9) 0.3842(9) 0.030(6) Uiso 1 1 d .
O112 O 0.2745(10) 0.9748(11) 0.3670(10) 0.048(8) Uiso 1 1 d .
O113 O 0.2688(9) 0.9322(10) 0.2236(9) 0.036(7) Uiso 1 1 d .
O114 O 0.0000 0.8004(15) -0.0919(14) 0.047(11) Uiso 1 2 d S
O115 O 0.0000 1.0373(13) 0.0852(12) 0.028(9) Uiso 1 2 d S
O116 O 0.0799(9) 0.6621(10) -0.1185(9) 0.038(7) Uiso 1 1 d .
O117 O 0.0466(7) 0.4003(8) 0.2765(7) 0.018(6) Uiso 1 1 d .
O118 O 0.0928(8) 0.7543(9) 0.4768(9) 0.029(6) Uiso 1 1 d .
O119 O 0.1737(8) 0.7010(9) -0.1329(8) 0.024(6) Uiso 1 1 d .
O120 O 0.1083(8) 0.4019(9) 0.0711(8) 0.027(6) Uiso 1 1 d .
O121 O 0.2194(8) 0.8193(9) 0.0978(8) 0.029(6) Uiso 1 1 d .
O122 O 0.3398(8) 0.5649(9) 0.0780(8) 0.024(6) Uiso 1 1 d .
O123 O 0.1597(9) 1.0339(10) 0.3332(9) 0.033(7) Uiso 1 1 d .
O124 O 0.2215(8) 0.5687(10) -0.0624(9) 0.034(7) Uiso 1 1 d .
O125 O 0.1529(8) 0.8371(9) 0.3925(9) 0.030(6) Uiso 1 1 d .
O126 O 0.0862(8) 0.9898(10) 0.2684(9) 0.033(7) Uiso 1 1 d .
O127 O 0.1673(9) 0.3965(10) 0.2749(9) 0.036(7) Uiso 1 1 d .
O128 O 0.3434(8) 0.7338(9) 0.3290(8) 0.031(6) Uiso 1 1 d .
O129 O 0.3603(9) 0.6224(10) 0.3446(9) 0.037(7) Uiso 1 1 d .
O130 O 0.0000 0.7770(13) 0.6373(12) 0.028(9) Uiso 1 2 d S
O131 O 0.1968(10) 0.9551(11) 0.1674(10) 0.046(8) Uiso 1 1 d .
O132 O 0.1861(9) 1.0120(10) 0.2451(9) 0.036(7) Uiso 1 1 d .
O133 O 0.1420(9) 0.9297(11) 0.5530(10) 0.048(8) Uiso 1 1 d .
O134 O 0.1360(9) 0.5615(10) 0.5292(10) 0.043(7) Uiso 1 1 d .
O135 O 0.3621(10) 0.6776(12) 0.2446(11) 0.056(9) Uiso 1 1 d .
O136 O 0.2219(10) 0.9376(11) 0.3037(11) 0.051(8) Uiso 1 1 d .
O137 O 0.1728(9) 0.5774(10) 0.0070(9) 0.037(7) Uiso 1 1 d .
O138 O 0.0000 0.7659(14) 0.5103(13) 0.034(9) Uiso 1 2 d S
O139 O 0.4235(11) 0.7051(13) 0.1696(12) 0.064(9) Uiso 1 1 d .
O140 O 0.2690(9) 0.6755(10) 0.2773(9) 0.038(7) Uiso 1 1 d .
O141 O 0.0629(9) 0.8136(10) -0.0152(10) 0.043(7) Uiso 1 1 d .
O142 O 0.2668(11) 0.7310(12) 0.4820(11) 0.060(9) Uiso 1 1 d .
O143 O 0.2132(10) 0.7022(12) 0.4172(12) 0.061(9) Uiso 1 1 d .

loop_
_atom_site_aniso_label
_atom_site_aniso_U_11
_atom_site_aniso_U_22
_atom_site_aniso_U_33
_atom_site_aniso_U_23
_atom_site_aniso_U_13
_atom_site_aniso_U_12
U1 0.0198(8) 0.0339(9) 0.0220(8) 0.0015(7) -0.0023(7) 0.0031(7)
U2 0.0164(8) 0.0415(10) 0.0207(8) -0.0054(7) 0.0008(7) 0.0009(7)
U3 0.0262(9) 0.0391(10) 0.0274(9) 0.0047(8) -0.0003(7) 0.0006(7)
U4 0.0168(8) 0.0403(10) 0.0236(8) -0.0050(7) 0.0011(7) 0.0016(7)
U5 0.0191(8) 0.0403(10) 0.0262(9) -0.0015(7) -0.0007(7) 0.0005(7)
U6 0.0173(8) 0.0473(10) 0.0233(8) 0.0007(7) 0.0015(7) 0.0016(7)
U7 0.0259(9) 0.0400(10) 0.0292(9) 0.0027(8) -0.0025(7) -0.0007(7)
U8 0.0172(8) 0.0395(10) 0.0236(9) -0.0008(7) -0.0005(7) 0.0021(7)
U9 0.0234(9) 0.0404(10) 0.0363(10) 0.0040(8) -0.0004(7) 0.0004(7)
U10 0.0227(8) 0.0336(9) 0.0183(8) -0.0002(7) -0.0016(7) -0.0001(7)
U11 0.0132(8) 0.0367(9) 0.0224(8) 0.0016(7) -0.0002(6) 0.0004(7)
U12 0.0309(13) 0.0329(13) 0.0272(13) -0.0034(10) 0.000 0.000
U13 0.0289(9) 0.0325(9) 0.0222(8) -0.0031(7) -0.0031(7) -0.0013(7)
U14 0.0218(8) 0.0359(9) 0.0218(8) 0.0019(7) -0.0028(7) 0.0008(7)
U15 0.0188(8) 0.0373(10) 0.0269(9) 0.0012(7) -0.0031(7) 0.0034(7)
U16 0.0234(8) 0.0327(9) 0.0210(8) 0.0005(7) -0.0028(7) -0.0017(7)
U17 0.0183(8) 0.0377(10) 0.0241(9) -0.0056(7) 0.0007(7) 0.0004(7)
U18 0.0187(8) 0.0408(10) 0.0265(9) 0.0002(8) -0.0008(7) 0.0004(7)
U19 0.0239(9) 0.0425(10) 0.0248(9) 0.0043(8) 0.0003(7) -0.0022(7)
U20 0.0210(8) 0.0423(10) 0.0229(9) -0.0036(7) -0.0016(7) 0.0034(7)
U21 0.0207(9) 0.0383(10) 0.0245(9) 0.0048(7) 0.0010(7) -0.0035(7)
U22 0.0349(9) 0.0343(10) 0.0280(9) 0.0027(7) -0.0017(8) -0.0037(8)
U23 0.0244(12) 0.0383(13) 0.0177(12) -0.0009(10) 0.000 0.000
Mo1 0.024(2) 0.042(2) 0.029(2) 0.0028(17) 0.0012(16) 0.0006(17)
P1 0.035(6) 0.028(6) 0.029(6) -0.003(5) 0.006(5) -0.002(5)
P2 0.017(5) 0.045(7) 0.018(6) -0.006(5) -0.002(4) -0.002(5)
P3 0.025(6) 0.034(7) 0.028(6) -0.001(5) 0.008(5) -0.002(5)
P4 0.020(6) 0.047(7) 0.026(6) -0.004(5) 0.005(5) 0.003(5)
P5 0.024(6) 0.034(6) 0.031(6) -0.003(5) 0.002(5) -0.008(5)
P6 0.019(6) 0.045(7) 0.028(6) 0.003(5) -0.004(5) 0.005(5)
P7 0.027(6) 0.047(7) 0.025(6) 0.004(5) 0.000(5) 0.001(5)
P9 0.037(10) 0.033(9) 0.037(10) 0.002(8) 0.000 0.000
P10 0.005(6) 0.005(6) 0.006(6) 0.000(2) 0.000 0.000

loop_
_atom_type_symbol
_atom_type_description
_atom_type_scat_dispersion_real
_atom_type_scat_dispersion_imag
_atom_type_scat_source
O O 0.0106 0.0060 'International Tables Vol C Tables 4.2.6.8 and 6.1.1.4'
P P 0.1023 0.0942 'International Tables Vol C Tables 4.2.6.8 and 6.1.1.4'
Mo Mo -1.6832 0.6857 'International Tables Vol C Tables 4.2.6.8 and 6.1.1.4'
U U -9.6767 9.6646 'International Tables Vol C Tables 4.2.6.8 and 6.1.1.4'

loop_
_geom_angle_atom_site_label_1
_geom_angle_atom_site_label_2
_geom_angle_atom_site_label_3
_geom_angle
_geom_angle_site_symmetry_1
_geom_angle_site_symmetry_3
O134 U1 O62 179.3(12) . .
O134 U1 O9 87.3(11) . .
O62 U1 O9 93.5(9) . .
O134 U1 O52 89.9(10) . .
O62 U1 O52 90.5(9) . .
O9 U1 O52 74.7(8) . .
O134 U1 O71 91.6(10) . .
O62 U1 O71 88.9(9) . .
O9 U1 O71 34.9(8) . .
O52 U1 O71 109.3(8) . .
O134 U1 O24 83.3(11) . .
O62 U1 O24 96.0(10) . .
O9 U1 O24 165.1(8) . .
O52 U1 O24 116.7(8) . .
O71 U1 O24 133.6(8) . .
O134 U1 O63 85.8(11) . .
O62 U1 O63 93.7(10) . .
O9 U1 O63 152.9(8) . .
O52 U1 O63 79.2(8) . .
O71 U1 O63 171.1(8) . .
O24 U1 O63 37.7(8) . .
O134 U1 O23 91.5(11) . .
O62 U1 O23 88.3(10) . .
O9 U1 O23 101.7(8) . .
O52 U1 O23 176.1(8) . .
O71 U1 O23 67.0(8) . .
O24 U1 O23 67.1(8) . .
O63 U1 O23 104.6(8) . .
O79 U2 O83 177.6(11) . .
O79 U2 O39 95.8(11) . .
O83 U2 O39 86.2(11) . .
O79 U2 O116 90.1(10) . .
O83 U2 O116 90.4(10) . .
O39 U2 O116 109.4(11) . .
O79 U2 O98 89.2(10) . .
O83 U2 O98 89.0(9) . .
O39 U2 O98 105.9(10) . .
O116 U2 O98 144.5(8) . .
O79 U2 O27 89.0(11) . .
O83 U2 O27 93.4(11) . .
O39 U2 O27 37.2(11) . .
O116 U2 O27 72.9(10) . .
O98 U2 O27 142.5(9) . .
O79 U2 O105 88.7(10) . .
O83 U2 O105 89.3(9) . .
O39 U2 O105 174.7(10) . .
O116 U2 O105 67.7(8) . .
O98 U2 O105 76.8(8) . .
O27 U2 O105 140.5(9) . .
O79 U2 O40 90.4(10) . .
O83 U2 O40 89.1(9) . .
O39 U2 O40 70.3(11) . .
O116 U2 O40 179.5(9) . .
O98 U2 O40 35.8(8) . .
O27 U2 O40 106.9(10) . .
O105 U2 O40 112.6(8) . .
O79 U2 U5 79.8(8) . .
O83 U2 U5 99.4(7) . .
O39 U2 U5 141.4(9) . .
O116 U2 U5 33.2(6) . .
O98 U2 U5 112.3(6) . .
O27 U2 U5 104.2(8) . .
O105 U2 U5 36.8(5) . .
O40 U2 U5 147.2(6) . .
O79 U2 U2 69.1(8) . 4
O83 U2 U2 113.2(7) . 4
O39 U2 U2 29.0(8) . 4
O116 U2 U2 97.7(6) . 4
O98 U2 U2 115.0(6) . 4
O27 U2 U2 31.7(7) . 4
O105 U2 U2 153.8(5) . 4
O40 U2 U2 82.3(6) . 4
U5 U2 U2 121.76(3) . 4
O103 U3 O89 177.6(12) . .
O103 U3 O58 90.2(11) . .
O89 U3 O58 87.6(11) . .
O103 U3 O107 93.4(11) . .
O89 U3 O107 88.9(11) . .
O58 U3 O107 175.8(9) . .
O103 U3 O85 93.2(11) . .
O89 U3 O85 89.0(11) . .
O58 U3 O85 139.0(9) . .
O107 U3 O85 38.7(9) . .
O103 U3 O115 91.4(11) . .
O89 U3 O115 87.3(12) . .
O58 U3 O115 73.0(10) . .
O107 U3 O115 109.1(10) . .
O85 U3 O115 147.6(10) . .
O103 U3 O1 91.4(12) . .
O89 U3 O1 88.7(12) . .
O58 U3 O1 110.6(10) . .
O107 U3 O1 71.5(10) . .
O85 U3 O1 110.2(10) . .
O115 U3 O1 37.6(11) . .
O103 U3 O7 90.0(10) . .
O89 U3 O7 89.8(11) . .
O58 U3 O7 67.0(9) . .
O107 U3 O7 110.8(9) . .
O85 U3 O7 72.1(9) . .
O115 U3 O7 140.0(10) . .
O1 U3 O7 177.3(11) . .
O103 U3 U7 86.0(8) . .
O89 U3 U7 92.5(9) . .
O58 U3 U7 31.7(6) . .
O107 U3 U7 146.4(6) . .
O85 U3 U7 107.8(7) . .
O115 U3 U7 104.5(8) . .
O1 U3 U7 142.0(8) . .
O7 U3 U7 35.8(6) . .
O86 U4 O46 178.5(10) . .
O86 U4 O28 94.9(9) . .
O46 U4 O28 84.2(9) . .
O86 U4 O40 94.6(9) . .
O46 U4 O40 85.7(9) . .
O28 U4 O40 152.6(8) . .
O86 U4 O82 90.3(10) . .
O46 U4 O82 88.3(10) . .
O28 U4 O82 75.5(10) . .
O40 U4 O82 78.8(10) . .
O86 U4 O98 91.9(9) . .
O46 U4 O98 89.2(9) . .
O28 U4 O98 167.3(8) . .
O40 U4 O98 36.5(8) . .
O82 U4 O98 115.2(10) . .
O86 U4 O120 93.1(9) . .
O46 U4 O120 86.8(9) . .
O28 U4 O120 36.5(8) . .
O40 U4 O120 166.7(8) . .
O82 U4 O120 112.0(10) . .
O98 U4 O120 132.5(8) . .
O86 U4 O53 87.6(9) . .
O46 U4 O53 93.7(9) . .
O28 U4 O53 101.9(8) . .
O40 U4 O53 104.1(8) . .
O82 U4 O53 176.6(10) . .
O98 U4 O53 67.6(8) . .
O120 U4 O53 65.4(8) . .
O119 U5 O108 176.2(11) . .
O119 U5 O96 91.9(9) . .
O108 U5 O96 90.5(10) . .
O119 U5 O88 90.6(9) . .
O108 U5 O88 93.1(10) . .
O96 U5 O88 37.0(8) . .
O119 U5 O51 88.6(10) . .
O108 U5 O51 93.7(10) . .
O96 U5 O51 103.8(9) . .
O88 U5 O51 66.8(9) . .
O119 U5 O116 88.4(10) . .
O108 U5 O116 89.6(10) . .
O96 U5 O116 69.7(9) . .
O88 U5 O116 106.7(8) . .
O51 U5 O116 172.8(9) . .
O119 U5 O105 88.1(9) . .
O108 U5 O105 88.1(9) . .
O96 U5 O105 134.5(8) . .
O88 U5 O105 171.5(8) . .
O51 U5 O105 121.6(8) . .
O116 U5 O105 64.8(8) . .
O119 U5 O16 89.2(9) . .
O108 U5 O16 88.9(9) . .
O96 U5 O16 170.2(8) . .
O88 U5 O16 133.3(8) . .
O51 U5 O16 66.5(8) . .
O116 U5 O16 120.0(8) . .
O105 U5 O16 55.2(8) . .
O119 U5 P3 89.3(7) . .
O108 U5 P3 87.5(8) . .
O96 U5 P3 162.2(6) . .
O88 U5 P3 160.7(6) . .
O51 U5 P3 93.9(7) . .
O116 U5 P3 92.6(6) . .
O105 U5 P3 27.8(6) . .
O16 U5 P3 27.5(6) . .
O119 U5 U2 97.0(7) . .
O108 U5 U2 79.6(8) . .
O96 U5 U2 100.3(6) . .
O88 U5 U2 137.1(6) . .
O51 U5 U2 155.0(6) . .
O116 U5 U2 32.1(6) . .
O105 U5 U2 34.9(5) . .
O16 U5 U2 89.2(5) . .
P3 U5 U2 61.91(18) . .
O119 U5 U18 92.0(7) . .
O108 U5 U18 88.2(8) . .
O96 U5 U18 136.7(6) . .
O88 U5 U18 99.8(6) . .
O51 U5 U18 33.3(6) . .
O116 U5 U18 153.5(6) . .
O105 U5 U18 88.7(5) . .
O16 U5 U18 33.5(5) . .
P3 U5 U18 60.91(19) . .
U2 U5 U18 121.85(5) . .
O122 U6 O10 174.8(10) . .
O122 U6 O73 82.0(9) . .
O10 U6 O73 97.5(10) . .
O122 U6 O80 87.2(9) . .
O10 U6 O80 92.7(9) . .
O73 U6 O80 167.3(8) . .
O122 U6 O91 88.3(10) . .
O10 U6 O91 94.8(10) . .
O73 U6 O91 147.5(9) . .
O80 U6 O91 37.7(8) . .
O122 U6 O45 84.8(9) . .
O10 U6 O45 91.7(9) . .
O73 U6 O45 37.2(8) . .
O80 U6 O45 135.4(8) . .
O91 U6 O45 170.7(9) . .
O122 U6 O93 96.6(9) . .
O10 U6 O93 88.2(10) . .
O73 U6 O93 75.3(8) . .
O80 U6 O93 112.6(8) . .
O91 U6 O93 75.1(9) . .
O45 U6 O93 111.8(8) . .
O122 U6 O81 89.0(9) . .
O10 U6 O81 86.2(9) . .
O73 U6 O81 104.9(8) . .
O80 U6 O81 68.2(8) . .
O91 U6 O81 105.8(9) . .
O45 U6 O81 67.9(8) . .
O93 U6 O81 174.4(8) . .
O13 U7 O56 176.1(12) . .
O13 U7 O70 89.6(11) . .
O56 U7 O70 94.3(10) . .
O13 U7 O58 92.8(10) . .
O56 U7 O58 88.5(10) . .
O70 U7 O58 71.7(9) . .
O13 U7 O92 87.8(10) . .
O56 U7 O92 95.3(9) . .
O70 U7 O92 36.2(9) . .
O58 U7 O92 108.0(8) . .
O13 U7 O67 91.4(10) . .
O56 U7 O67 87.6(10) . .
O70 U7 O67 102.9(9) . .
O58 U7 O67 173.1(8) . .
O92 U7 O67 66.8(8) . .
O13 U7 O31 82.7(11) . .
O56 U7 O31 93.5(10) . .
O70 U7 O31 163.5(9) . .
O58 U7 O31 122.9(9) . .
O92 U7 O31 128.5(8) . .
O67 U7 O31 63.0(8) . .
O13 U7 O7 85.8(11) . .
O56 U7 O7 91.5(10) . .
O70 U7 O7 135.5(9) . .
O58 U7 O7 64.3(9) . .
O92 U7 O7 169.7(8) . .
O67 U7 O7 121.4(8) . .
O31 U7 O7 58.6(9) . .
O13 U7 P5 82.8(9) . .
O56 U7 P5 93.5(8) . .
O70 U7 P5 162.1(7) . .
O58 U7 P5 92.4(6) . .
O92 U7 P5 157.9(6) . .
O67 U7 P5 93.5(6) . .
O31 U7 P5 30.5(6) . .
O7 U7 P5 28.1(6) . .
O13 U7 U21 95.7(8) . .
O56 U7 U21 81.5(8) . .
O70 U7 U21 135.0(7) . .
O58 U7 U21 151.8(6) . .
O92 U7 U21 99.2(6) . .
O67 U7 U21 32.6(6) . .
O31 U7 U21 32.8(6) . .
O7 U7 U21 89.5(6) . .
P5 U7 U21 62.14(19) . .
O13 U7 U3 93.2(9) . .
O56 U7 U3 86.0(8) . .
O70 U7 U3 102.3(7) . .
O58 U7 U3 30.5(6) . .
O92 U7 U3 138.5(6) . .
O67 U7 U3 154.4(6) . .
O31 U7 U3 92.7(6) . .
O7 U7 U3 34.2(6) . .
P5 U7 U3 62.29(19) . .
U21 U7 U3 121.84(5) . .
O33 U8 O72 179.6(12) . .
O33 U8 O6 92.6(10) . .
O72 U8 O6 87.7(10) . .
O33 U8 O61 88.2(10) . .
O72 U8 O61 91.6(10) . .
O6 U8 O61 76.0(9) . .
O33 U8 O106 85.4(10) . .
O72 U8 O106 94.2(9) . .
O6 U8 O106 113.2(8) . .
O61 U8 O106 37.3(8) . .
O33 U8 O73 89.1(10) . .
O72 U8 O73 90.7(10) . .
O6 U8 O73 178.1(9) . .
O61 U8 O73 105.2(9) . .
O106 U8 O73 68.0(8) . .
O33 U8 O45 89.2(9) . .
O72 U8 O45 90.8(9) . .
O6 U8 O45 142.4(8) . .
O61 U8 O45 141.7(8) . .
O106 U8 O45 104.4(8) . .
O73 U8 O45 36.5(8) . .
O33 U8 O3 88.0(9) . .
O72 U8 O3 92.4(9) . .
O6 U8 O3 66.4(8) . .
O61 U8 O3 141.9(8) . .
O106 U8 O3 173.4(8) . .
O73 U8 O3 112.6(8) . .
O45 U8 O3 76.1(8) . .
O141 U9 O101 177.8(12) . .
O141 U9 O92 92.3(10) . .
O101 U9 O92 89.9(10) . .
O141 U9 O114 86.1(13) . .
O101 U9 O114 91.7(13) . .
O92 U9 O114 176.9(11) . .
O141 U9 O88 92.1(10) . .
O101 U9 O88 88.9(10) . .
O92 U9 O88 72.4(8) . .
O114 U9 O88 110.3(10) . .
O141 U9 O50 88.1(12) . .
O101 U9 O50 90.8(12) . .
O92 U9 O50 109.0(9) . .
O114 U9 O50 68.3(11) . .
O88 U9 O50 178.6(9) . .
O141 U9 O70 91.8(11) . .
O101 U9 O70 89.7(11) . .
O92 U9 O70 37.1(9) . .
O114 U9 O70 140.2(11) . .
O88 U9 O70 109.5(9) . .
O50 U9 O70 71.9(10) . .
O141 U9 O96 94.6(10) . .
O101 U9 O96 85.1(10) . .
O92 U9 O96 108.7(8) . .
O114 U9 O96 74.1(10) . .
O88 U9 O96 36.6(8) . .
O50 U9 O96 142.0(9) . .
O70 U9 O96 145.6(9) . .
O141 U9 U9 87.2(8) . 4
O101 U9 U9 90.8(8) . 4
O92 U9 U9 143.8(6) . 4
O114 U9 U9 33.5(8) . 4
O88 U9 U9 143.8(6) . 4
O50 U9 U9 34.8(7) . 4
O70 U9 U9 106.7(7) . 4
O96 U9 U9 107.4(6) . 4
O118 U10 O94 177.2(11) . .
O118 U10 O47 96.6(10) . .
O94 U10 O47 85.8(9) . .
O118 U10 O11 90.0(10) . .
O94 U10 O11 87.6(9) . .
O47 U10 O11 172.9(8) . .
O118 U10 O9 90.4(9) . .
O94 U10 O9 91.9(9) . .
O47 U10 O9 69.8(8) . .
O11 U10 O9 113.1(8) . .
O118 U10 O71 90.3(9) . .
O94 U10 O71 90.6(9) . .
O47 U10 O71 104.4(8) . .
O11 U10 O71 78.3(8) . .
O9 U10 O71 34.9(8) . .
O118 U10 O14 88.1(9) . .
O94 U10 O14 89.6(9) . .
O47 U10 O14 113.0(8) . .
O11 U10 O14 64.3(8) . .
O9 U10 O14 177.0(8) . .
O71 U10 O14 142.5(8) . .
O118 U10 O5 92.9(10) . .
O94 U10 O5 88.1(9) . .
O47 U10 O5 36.4(8) . .
O11 U10 O5 140.8(8) . .
O9 U10 O5 106.0(8) . .
O71 U10 O5 140.7(8) . .
O14 U10 O5 76.7(8) . .
O118 U10 U16 81.7(8) . .
O94 U10 U16 95.4(7) . .
O47 U10 U16 145.8(6) . .
O11 U10 U16 32.6(6) . .
O9 U10 U16 144.0(6) . .
O71 U10 U16 109.7(6) . .
O14 U10 U16 33.1(6) . .
O5 U10 U16 109.5(6) . .
O118 U10 U23 71.0(8) . .
O94 U10 U23 110.9(7) . .
O47 U10 U23 28.7(6) . .
O11 U10 U23 155.4(6) . .
O9 U10 U23 83.3(6) . .
O71 U10 U23 116.1(6) . .
O14 U10 U23 98.6(6) . .
O5 U10 U23 31.6(6) . .
U16 U10 U23 125.82(5) . .
O95 U11 O74 178.3(11) . .
O95 U11 O63 90.2(11) . .
O74 U11 O63 88.2(9) . .
O95 U11 O20 93.1(11) . .
O74 U11 O20 88.4(9) . .
O63 U11 O20 175.1(9) . .
O95 U11 O24 91.1(11) . .
O74 U11 O24 88.2(9) . .
O63 U11 O24 38.2(9) . .
O20 U11 O24 138.1(9) . .
O95 U11 O35 90.6(11) . .
O74 U11 O35 88.1(10) . .
O63 U11 O35 70.8(10) . .
O20 U11 O35 112.7(10) . .
O24 U11 O35 109.0(10) . .
O95 U11 O2 92.8(12) . .
O74 U11 O2 86.9(11) . .
O63 U11 O2 109.5(10) . .
O20 U11 O2 73.9(10) . .
O24 U11 O2 147.5(10) . .
O35 U11 O2 38.8(11) . .
O95 U11 O84 89.9(10) . .
O74 U11 O84 91.5(9) . .
O63 U11 O84 113.0(8) . .
O20 U11 O84 63.5(8) . .
O24 U11 O84 74.8(8) . .
O35 U11 O84 176.2(9) . .
O2 U11 O84 137.4(10) . .
O36 U12 O4 179.8(16) . .
O36 U12 O32 94.6(7) . 4
O4 U12 O32 85.5(7) . 4
O36 U12 O32 94.6(7) . .
O4 U12 O32 85.5(7) . .
O32 U12 O32 147.0(12) 4 .
O36 U12 O43 91.4(7) . .
O4 U12 O43 88.6(8) . .
O32 U12 O43 171.7(9) 4 .
O32 U12 O43 37.7(8) . .
O36 U12 O43 91.4(7) . 4
O4 U12 O43 88.6(8) . 4
O32 U12 O43 37.7(9) 4 4
O32 U12 O43 171.7(9) . 4
O43 U12 O43 136.5(12) . 4
O36 U12 O75 84.1(14) . .
O4 U12 O75 96.2(15) . .
O32 U12 O75 74.7(6) 4 .
O32 U12 O75 74.7(6) . .
O43 U12 O75 111.7(6) . .
O43 U12 O75 111.7(6) 4 .
O36 U12 O49 87.4(13) . .
O4 U12 O49 92.4(15) . .
O32 U12 O49 106.0(6) 4 .
O32 U12 O49 106.0(6) . .
O43 U12 O49 68.4(6) . .
O43 U12 O49 68.4(6) 4 .
O75 U12 O49 171.4(12) . .
O25 U13 O78 177.7(11) . .
O25 U13 O32 86.2(10) . .
O78 U13 O32 95.4(10) . .
O25 U13 O48 89.8(10) . .
O78 U13 O48 92.3(10) . .
O32 U13 O48 68.7(9) . .
O25 U13 O123 90.4(10) . .
O78 U13 O123 90.7(10) . .
O32 U13 O123 104.9(9) . .
O48 U13 O123 36.3(9) . .
O25 U13 O30 87.0(10) . .
O78 U13 O30 91.3(9) . .
O32 U13 O30 172.7(8) . .
O48 U13 O30 113.9(9) . .
O123 U13 O30 77.7(8) . .
O25 U13 O12 89.2(10) . .
O78 U13 O12 88.7(9) . .
O32 U13 O12 112.1(8) . .
O48 U13 O12 178.6(9) . .
O123 U13 O12 142.8(8) . .
O30 U13 O12 65.1(8) . .
O25 U13 O43 88.7(10) . .
O78 U13 O43 91.7(9) . .
O32 U13 O43 37.2(8) . .
O48 U13 O43 105.8(9) . .
O123 U13 O43 142.0(9) . .
O30 U13 O43 140.0(8) . .
O12 U13 O43 75.1(8) . .
O25 U13 U16 96.7(8) . .
O78 U13 U16 81.0(7) . .
O32 U13 U16 145.7(6) . .
O48 U13 U16 145.1(7) . .
O123 U13 U16 109.2(6) . .
O30 U13 U16 33.1(6) . .
O12 U13 U16 34.3(6) . .
O43 U13 U16 108.6(6) . .
O57 U14 O111 178.8(11) . .
O57 U14 O15 92.0(10) . .
O111 U14 O15 89.1(10) . .
O57 U14 O38 88.1(9) . .
O111 U14 O38 90.7(9) . .
O15 U14 O38 177.9(8) . .
O57 U14 O128 94.3(9) . .
O111 U14 O128 85.9(9) . .
O15 U14 O128 69.6(8) . .
O38 U14 O128 112.4(8) . .
O57 U14 O90 89.7(9) . .
O111 U14 O90 89.8(9) . .
O15 U14 O90 106.1(8) . .
O38 U14 O90 75.9(8) . .
O128 U14 O90 36.7(8) . .
O57 U14 O76 91.0(9) . .
O111 U14 O76 90.1(9) . .
O15 U14 O76 36.4(8) . .
O38 U14 O76 141.5(8) . .
O128 U14 O76 106.0(8) . .
O90 U14 O76 142.6(8) . .
O57 U14 O66 89.0(9) . .
O111 U14 O66 90.7(9) . .
O15 U14 O66 112.5(8) . .
O38 U14 O66 65.4(8) . .
O128 U14 O66 176.0(8) . .
O90 U14 O66 141.3(8) . .
O76 U14 O66 76.1(8) . .
O140 U15 O129 175.2(12) . .
O140 U15 O128 95.1(10) . .
O129 U15 O128 89.2(10) . .
O140 U15 O106 93.9(10) . .
O129 U15 O106 83.5(10) . .
O128 U15 O106 148.0(8) . .
O140 U15 O90 95.1(10) . .
O129 U15 O90 87.1(10) . .
O128 U15 O90 37.3(8) . .
O106 U15 O90 168.8(8) . .
O140 U15 O135 87.6(11) . .
O129 U15 O135 95.7(11) . .
O128 U15 O135 73.7(9) . .
O106 U15 O135 76.1(9) . .
O90 U15 O135 111.0(9) . .
O140 U15 O61 91.9(11) . .
O129 U15 O61 83.5(10) . .
O128 U15 O61 170.4(9) . .
O106 U15 O61 37.3(8) . .
O90 U15 O61 135.5(8) . .
O135 U15 O61 113.2(9) . .
O140 U15 O87 87.0(10) . .
O129 U15 O87 89.8(10) . .
O128 U15 O87 105.9(8) . .
O106 U15 O87 105.2(8) . .
O90 U15 O87 68.7(8) . .
O135 U15 O87 174.5(9) . .
O61 U15 O87 67.9(8) . .
O97 U16 O125 178.6(11) . .
O97 U16 O11 94.5(9) . .
O125 U16 O11 86.8(9) . .
O97 U16 O30 90.3(9) . .
O125 U16 O30 88.4(9) . .
O11 U16 O30 174.9(8) . .
O97 U16 O14 88.1(9) . .
O125 U16 O14 92.9(9) . .
O11 U16 O14 61.8(8) . .
O30 U16 O14 120.3(8) . .
O97 U16 O38 88.8(9) . .
O125 U16 O38 91.6(9) . .
O11 U16 O38 58.1(8) . .
O30 U16 O38 120.4(8) . .
O14 U16 O38 119.3(8) . .
O97 U16 O66 88.7(9) . .
O125 U16 O66 90.3(9) . .
O11 U16 O66 120.9(8) . .
O30 U16 O66 57.3(8) . .
O14 U16 O66 176.0(8) . .
O38 U16 O66 63.0(7) . .
O97 U16 O12 86.2(9) . .
O125 U16 O12 93.5(9) . .
O11 U16 O12 119.7(8) . .
O30 U16 O12 62.4(8) . .
O14 U16 O12 57.9(8) . .
O38 U16 O12 174.3(8) . .
O66 U16 O12 119.5(8) . .
O97 U16 P7 87.9(8) . .
O125 U16 P7 90.8(8) . .
O11 U16 P7 148.9(6) . .
O30 U16 P7 29.4(6) . .
O14 U16 P7 149.3(6) . .
O38 U16 P7 91.0(6) . .
O66 U16 P7 28.0(6) . .
O12 U16 P7 91.5(6) . .
O97 U16 P6 91.3(8) . .
O125 U16 P6 89.7(8) . .
O11 U16 P6 29.0(6) . .
O30 U16 P6 149.3(6) . .
O14 U16 P6 90.4(6) . .
O38 U16 P6 29.1(6) . .
O66 U16 P6 92.0(6) . .
O12 U16 P6 148.3(6) . .
P7 U16 P6 120.1(3) . .
O97 U16 P1 84.8(8) . .
O125 U16 P1 95.6(8) . .
O11 U16 P1 91.0(6) . .
O30 U16 P1 91.2(6) . .
O14 U16 P1 29.2(6) . .
O38 U16 P1 147.9(6) . .
O66 U16 P1 147.9(6) . .
O12 U16 P1 28.8(6) . .
P7 U16 P1 120.1(3) . .
P6 U16 P1 119.5(3) . .
O97 U16 U13 96.6(7) . .
O125 U16 U13 82.5(8) . .
O11 U16 U13 148.7(5) . .
O30 U16 U13 31.7(5) . .
O14 U16 U13 89.3(5) . .
O38 U16 U13 151.1(5) . .
O66 U16 U13 88.6(5) . .
O12 U16 U13 32.8(5) . .
P7 U16 U13 60.9(2) . .
P6 U16 U13 172.17(19) . .
P1 U16 U13 61.05(19) . .
O69 U17 O19 178.7(12) . .
O69 U17 O42 88.2(12) . .
O19 U17 O42 92.9(11) . .
O69 U17 O77 90.7(10) . .
O19 U17 O77 88.2(10) . .
O42 U17 O77 175.1(10) . .
O69 U17 O21 89.5(10) . .
O19 U17 O21 89.5(10) . .
O42 U17 O21 110.4(10) . .
O77 U17 O21 64.9(8) . .
O69 U17 O28 91.2(10) . .
O19 U17 O28 89.7(10) . .
O42 U17 O28 70.9(10) . .
O77 U17 O28 113.8(8) . .
O21 U17 O28 178.5(9) . .
O69 U17 O100 88.9(11) . .
O19 U17 O100 91.7(11) . .
O42 U17 O100 35.9(11) . .
O77 U17 O100 139.3(10) . .
O21 U17 O100 74.5(10) . .
O28 U17 O100 106.8(10) . .
O69 U17 O120 91.2(10) . .
O19 U17 O120 89.1(10) . .
O42 U17 O120 107.0(10) . .
O77 U17 O120 77.7(8) . .
O21 U17 O120 142.6(8) . .
O28 U17 O120 36.1(8) . .
O100 U17 O120 142.9(9) . .
O69 U17 U20 98.5(9) . .
O19 U17 U20 80.3(8) . .
O42 U17 U20 140.0(8) . .
O77 U17 U20 35.6(6) . .
O21 U17 U20 31.2(6) . .
O28 U17 U20 147.4(6) . .
O100 U17 U20 104.5(8) . .
O120 U17 U20 112.2(6) . .
O44 U18 O99 178.5(10) . .
O44 U18 O55 87.3(10) . .
O99 U18 O55 94.2(10) . .
O44 U18 O16 90.9(9) . .
O99 U18 O16 88.2(9) . .
O55 U18 O16 138.2(9) . .
O44 U18 O91 88.2(10) . .
O99 U18 O91 91.0(10) . .
O55 U18 O91 111.6(9) . .
O16 U18 O91 110.0(9) . .
O44 U18 O29 91.3(10) . .
O99 U18 O29 89.8(9) . .
O55 U18 O29 34.8(8) . .
O16 U18 O29 172.5(8) . .
O91 U18 O29 77.2(9) . .
O44 U18 O80 87.9(9) . .
O99 U18 O80 90.7(9) . .
O55 U18 O80 148.2(8) . .
O16 U18 O80 73.3(8) . .
O91 U18 O80 36.8(8) . .
O29 U18 O80 113.9(8) . .
O44 U18 O51 88.9(10) . .
O99 U18 O51 91.9(10) . .
O55 U18 O51 69.4(9) . .
O16 U18 O51 68.8(9) . .
O91 U18 O51 176.9(9) . .
O29 U18 O51 104.1(9) . .
O80 U18 O51 141.9(8) . .
O44 U18 U5 93.3(8) . .
O99 U18 U5 86.6(7) . .
O55 U18 U5 102.0(6) . .
O16 U18 U5 36.4(6) . .
O91 U18 U5 146.4(6) . .
O29 U18 U5 136.3(6) . .
O80 U18 U5 109.7(5) . .
O51 U18 U5 32.7(6) . .
O44 U18 U21 111.8(7) . .
O99 U18 U21 69.7(7) . .
O55 U18 U21 26.0(6) . .
O16 U18 U21 140.9(6) . .
O91 U18 U21 102.4(6) . .
O29 U18 U21 32.2(6) . .
O80 U18 U21 136.0(6) . .
O51 U18 U21 79.8(6) . .
U5 U18 U21 108.09(4) . .
O34 U19 O18 178.9(11) . .
O34 U19 O102 85.7(9) . .
O18 U19 O102 94.6(10) . .
O34 U19 O109 95.5(10) . .
O18 U19 O109 83.6(10) . .
O102 U19 O109 77.7(9) . .
O34 U19 O76 86.1(9) . .
O18 U19 O76 93.7(10) . .
O102 U19 O76 168.4(8) . .
O109 U19 O76 111.3(9) . .
O34 U19 O59 87.4(9) . .
O18 U19 O59 93.5(10) . .
O102 U19 O59 35.2(8) . .
O109 U19 O59 112.6(9) . .
O76 U19 O59 136.1(9) . .
O34 U19 O15 85.4(9) . .
O18 U19 O15 93.8(10) . .
O102 U19 O15 150.8(8) . .
O109 U19 O15 75.6(9) . .
O76 U19 O15 35.9(8) . .
O59 U19 O15 169.6(8) . .
O34 U19 O113 92.0(9) . .
O18 U19 O113 88.9(10) . .
O102 U19 O113 104.7(8) . .
O109 U19 O113 172.3(9) . .
O76 U19 O113 67.4(8) . .
O59 U19 O113 69.4(9) . .
O15 U19 O113 103.4(8) . .
O127 U20 O22 176.5(11) . .
O127 U20 O21 87.7(10) . .
O22 U20 O21 91.6(9) . .
O127 U20 O20 93.1(10) . .
O22 U20 O20 89.7(9) . .
O21 U20 O20 62.8(9) . .
O127 U20 O3 89.4(10) . .
O22 U20 O3 87.9(9) . .
O21 U20 O3 116.3(8) . .
O20 U20 O3 177.3(8) . .
O127 U20 O84 91.2(10) . .
O22 U20 O84 92.1(9) . .
O21 U20 O84 123.9(8) . .
O20 U20 O84 61.2(8) . .
O3 U20 O84 119.8(7) . .
O127 U20 O6 87.8(10) . .
O22 U20 O6 92.9(9) . .
O21 U20 O6 175.3(8) . .
O20 U20 O6 118.6(8) . .
O3 U20 O6 62.5(8) . .
O84 U20 O6 57.3(8) . .
O127 U20 O77 90.1(10) . .
O22 U20 O77 86.5(9) . .
O21 U20 O77 61.5(8) . .
O20 U20 O77 124.0(8) . .
O3 U20 O77 54.9(7) . .
O84 U20 O77 174.6(7) . .
O6 U20 O77 117.4(8) . .
O127 U20 P2 88.4(8) . .
O22 U20 P2 93.9(8) . .
O21 U20 P2 151.3(6) . .
O20 U20 P2 89.1(6) . .
O3 U20 P2 92.0(6) . .
O84 U20 P2 27.9(5) . .
O6 U20 P2 29.5(6) . .
O77 U20 P2 146.9(5) . .
O127 U20 P4 88.1(8) . .
O22 U20 P4 88.5(8) . .
O21 U20 P4 89.7(6) . .
O20 U20 P4 152.4(6) . .
O3 U20 P4 26.6(6) . .
O84 U20 P4 146.4(5) . .
O6 U20 P4 89.1(6) . .
O77 U20 P4 28.4(6) . .
P2 U20 P4 118.6(3) . .
O127 U20 U17 96.6(8) . .
O22 U20 U17 81.0(7) . .
O21 U20 U17 30.9(6) . .
O20 U20 U17 91.9(6) . .
O3 U20 U17 86.8(5) . .
O84 U20 U17 152.4(5) . .
O6 U20 U17 149.1(6) . .
O77 U20 U17 32.4(5) . .
P2 U20 U17 174.8(2) . .
P4 U20 U17 60.63(19) . .
O54 U21 O121 178.1(11) . .
O54 U21 O55 85.9(10) . .
O121 U21 O55 95.7(10) . .
O54 U21 O59 85.5(10) . .
O121 U21 O59 92.6(10) . .
O55 U21 O59 144.5(9) . .
O54 U21 O102 87.5(10) . .
O121 U21 O102 91.1(9) . .
O55 U21 O102 109.9(9) . .
O59 U21 O102 35.4(8) . .
O54 U21 O31 87.0(10) . .
O121 U21 O31 92.3(10) . .
O55 U21 O31 135.2(9) . .
O59 U21 O31 78.5(9) . .
O102 U21 O31 113.9(9) . .
O54 U21 O67 89.9(10) . .
O121 U21 O67 91.4(10) . .
O55 U21 O67 69.6(9) . .
O59 U21 O67 144.6(9) . .
O102 U21 O67 177.4(8) . .
O31 U21 O67 66.2(9) . .
O54 U21 O29 91.0(10) . .
O121 U21 O29 89.9(10) . .
O55 U21 O29 34.7(9) . .
O59 U21 O29 111.2(9) . .
O102 U21 O29 75.8(8) . .
O31 U21 O29 169.9(9) . .
O67 U21 O29 103.9(8) . .
O54 U21 U7 98.0(8) . .
O121 U21 U7 82.5(8) . .
O55 U21 U7 102.5(7) . .
O59 U21 U7 112.7(6) . .
O102 U21 U7 147.5(6) . .
O31 U21 U7 35.3(7) . .
O67 U21 U7 33.4(6) . .
O29 U21 U7 135.6(6) . .
O54 U21 U18 110.8(8) . .
O121 U21 U18 70.8(8) . .
O55 U21 U18 26.3(6) . .
O59 U21 U18 134.9(6) . .
O102 U21 U18 101.4(6) . .
O31 U21 U18 141.2(7) . .
O67 U21 U18 79.2(6) . .
O29 U21 U18 31.8(6) . .
U7 U21 U18 106.34(4) . .
O110 U22 O126 177.9(12) . .
O110 U22 O48 84.3(11) . .
O126 U22 O48 97.6(10) . .
O110 U22 O85 85.4(11) . .
O126 U22 O85 92.6(10) . .
O48 U22 O85 165.9(9) . .
O110 U22 O123 89.9(11) . .
O126 U22 O123 91.0(10) . .
O48 U22 O123 35.9(9) . .
O85 U22 O123 134.6(9) . .
O110 U22 O107 87.7(11) . .
O126 U22 O107 91.2(10) . .
O48 U22 O107 150.4(9) . .
O85 U22 O107 38.1(9) . .
O123 U22 O107 172.6(9) . .
O110 U22 O60 92.0(11) . .
O126 U22 O60 89.4(10) . .
O48 U22 O60 75.8(9) . .
O85 U22 O60 114.2(9) . .
O123 U22 O60 111.0(9) . .
O107 U22 O60 76.1(9) . .
O110 U22 O132 89.3(11) . .
O126 U22 O132 89.3(10) . .
O48 U22 O132 101.6(9) . .
O85 U22 O132 68.7(9) . .
O123 U22 O132 66.1(9) . .
O107 U22 O132 106.8(8) . .
O60 U22 O132 176.9(9) . .
O130 U23 O138 177.8(15) . .
O130 U23 O65 93.9(14) . .
O138 U23 O65 83.9(14) . .
O130 U23 O47 84.1(6) . .
O138 U23 O47 95.3(6) . .
O65 U23 O47 76.1(6) . .
O130 U23 O47 84.1(6) . 4
O138 U23 O47 95.3(6) . 4
O65 U23 O47 76.1(6) . 4
O47 U23 O47 148.9(11) . 4
O130 U23 O5 89.5(7) . 4
O138 U23 O5 91.3(7) . 4
O65 U23 O5 111.2(6) . 4
O47 U23 O5 170.7(8) . 4
O47 U23 O5 36.0(8) 4 4
O130 U23 O5 89.5(7) . .
O138 U23 O5 91.3(7) . .
O65 U23 O5 111.2(6) . .
O47 U23 O5 36.0(8) . .
O47 U23 O5 170.7(8) 4 .
O5 U23 O5 137.5(11) 4 .
O130 U23 O8 96.4(14) . .
O138 U23 O8 85.8(15) . .
O65 U23 O8 169.7(13) . .
O47 U23 O8 104.9(6) . .
O47 U23 O8 104.9(6) 4 .
O5 U23 O8 69.0(6) 4 .
O5 U23 O8 69.0(6) . .
O130 U23 U10 109.74(8) . 4
O138 U23 U10 70.13(7) . 4
O65 U23 U10 85.2(3) . 4
O47 U23 U10 157.6(6) . 4
O47 U23 U10 27.7(6) 4 4
O5 U23 U10 31.8(6) 4 4
O5 U23 U10 154.2(6) . 4
O8 U23 U10 91.3(3) . 4
O130 U23 U10 109.74(8) . .
O138 U23 U10 70.13(7) . .
O65 U23 U10 85.2(3) . .
O47 U23 U10 27.7(6) . .
O47 U23 U10 157.6(6) 4 .
O5 U23 U10 154.2(6) 4 .
O5 U23 U10 31.8(6) . .
O8 U23 U10 91.3(3) . .
U10 U23 U10 139.85(7) 4 .
O135 Mo1 O93 110.4(13) . .
O135 Mo1 O139 109.1(15) . .
O93 Mo1 O139 108.1(14) . .
O135 Mo1 O109 106.9(13) . .
O93 Mo1 O109 113.2(12) . .
O139 Mo1 O109 109.0(14) . .
O133 P1 O37 113.0(16) . .
O133 P1 O12 108.8(15) . .
O37 P1 O12 114.3(14) . .
O133 P1 O14 107.0(15) . .
O37 P1 O14 113.7(14) . .
O12 P1 O14 98.9(13) . .
O133 P1 U16 114.2(12) . .
O37 P1 U16 132.8(11) . .
O12 P1 U16 50.1(9) . .
O14 P1 U16 49.1(9) . .
O17 P2 O84 111.7(15) . .
O17 P2 O68 112.3(14) . .
O84 P2 O68 110.3(14) . .
O17 P2 O6 112.2(15) . .
O84 P2 O6 101.1(14) . .
O68 P2 O6 108.8(14) . .
O17 P2 U20 123.7(11) . .
O84 P2 U20 50.2(9) . .
O68 P2 U20 124.0(10) . .
O6 P2 U20 51.0(9) . .
O137 P3 O124 108.8(15) . .
O137 P3 O16 112.0(15) . .
O124 P3 O16 109.2(15) . .
O137 P3 O105 112.0(14) . .
O124 P3 O105 114.4(14) . .
O16 P3 O105 100.3(14) . .
O137 P3 U5 123.8(11) . .
O124 P3 U5 127.3(11) . .
O16 P3 U5 50.7(10) . .
O105 P3 U5 49.6(9) . .
O3 P4 O26 111.7(15) . .
O3 P4 O64 111.8(14) . .
O26 P4 O64 114.6(15) . .
O3 P4 O77 100.3(14) . .
O26 P4 O77 108.1(14) . .
O64 P4 O77 109.2(14) . .
O3 P4 U20 48.7(9) . .
O26 P4 U20 125.9(11) . .
O64 P4 U20 119.5(10) . .
O77 P4 U20 51.8(9) . .
O131 P5 O104 115.2(16) . .
O131 P5 O7 110.8(16) . .
O104 P5 O7 110.9(16) . .
O131 P5 O31 113.2(16) . .
O104 P5 O31 104.3(15) . .
O7 P5 O31 101.5(15) . .
O131 P5 U7 127.7(12) . .
O104 P5 U7 117.0(12) . .
O7 P5 U7 50.7(10) . .
O31 P5 U7 50.8(10) . .
O142 P6 O143 115.0(18) . .
O142 P6 O11 112.4(17) . .
O143 P6 O11 107.4(16) . .
O142 P6 O38 113.5(16) . .
O143 P6 O38 107.9(16) . .
O11 P6 O38 99.3(13) . .
O142 P6 U16 125.7(14) . .
O143 P6 U16 119.2(13) . .
O11 P6 U16 49.5(9) . .
O38 P6 U16 49.9(9) . .
O136 P7 O66 108.5(16) . .
O136 P7 O112 112.4(17) . .
O66 P7 O112 113.2(15) . .
O136 P7 O30 111.9(16) . .
O66 P7 O30 99.6(13) . .
O112 P7 O30 110.6(15) . .
O136 P7 U16 125.6(12) . .
O66 P7 U16 49.9(9) . .
O112 P7 U16 122.0(12) . .
O30 P7 U16 49.8(9) . .
P10 P8 O60 67.9(15) . .
P10 P8 O60 67.9(15) . 4
O60 P8 O60 106(2) . 4
P10 P8 O75 67(2) . .
O60 P8 O75 106.3(16) . .
O60 P8 O75 106.3(16) 4 .
O52 P9 O52 109.2(19) 4 .
O52 P9 O65 112.5(12) 4 .
O52 P9 O65 112.5(12) . .
P8 P10 O60 72.8(15) . .
P8 P10 O60 72.8(15) . 4
O60 P10 O60 111(2) . 4
P8 P10 O75 75(2) . .
O60 P10 O75 112.8(15) . .
O60 P10 O75 112.8(15) 4 .
O115 O1 U3 70.3(9) . .
O115 O1 U3 70.3(9) . 4
U3 O1 U3 127.2(15) . 4
O35 O2 U11 70.5(9) . .
O35 O2 U11 70.5(9) . 4
U11 O2 U11 125.1(15) . 4
P4 O3 U8 141.7(14) . .
P4 O3 U20 104.7(12) . .
U8 O3 U20 113.6(9) . .
O47 O5 U23 70.4(13) . .
O47 O5 U10 67.2(12) . .
U23 O5 U10 116.6(10) . .
P2 O6 U8 142.9(14) . .
P2 O6 U20 99.5(12) . .
U8 O6 U20 116.7(10) . .
P5 O7 U3 148.4(16) . .
P5 O7 U7 101.2(13) . .
U3 O7 U7 110.0(10) . .
O71 O9 U1 73.5(13) . .
O71 O9 U10 72.6(13) . .
U1 O9 U10 125.5(10) . .
P6 O11 U10 142.0(14) . .
P6 O11 U16 101.5(12) . .
U10 O11 U16 116.4(9) . .
P1 O12 U13 143.1(14) . .
P1 O12 U16 101.2(12) . .
U13 O12 U16 112.9(9) . .
P1 O14 U10 141.8(14) . .
P1 O14 U16 101.7(12) . .
U10 O14 U16 114.7(9) . .
O76 O15 U14 77.3(14) . .
O76 O15 U19 71.5(13) . .
U14 O15 U19 126.2(11) . .
P3 O16 U18 147.7(15) . .
P3 O16 U5 101.8(12) . .
U18 O16 U5 110.1(9) . .
O117 O20 U11 142.0(16) . .
O117 O20 U20 97.4(14) . .
U11 O20 U20 120.0(10) . .
O117 O21 U17 138.1(16) . .
O117 O21 U20 98.7(14) . .
U17 O21 U20 117.9(10) . .
O63 O24 U11 69.7(13) . .
O63 O24 U1 71.9(13) . .
U11 O24 U1 133.9(11) . .
O39 O27 U2 69.0(11) . .
O39 O27 U2 69.0(11) . 4
U2 O27 U2 116.5(14) . 4
O120 O28 U4 74.8(13) . .
O120 O28 U17 72.4(13) . .
U4 O28 U17 127.2(10) . .
O55 O29 U18 68.4(14) . .
O55 O29 U21 66.5(14) . .
U18 O29 U21 116.0(10) . .
P7 O30 U13 143.3(14) . .
P7 O30 U16 100.8(11) . .
U13 O30 U16 115.2(9) . .
P5 O31 U21 143.3(16) . .
P5 O31 U7 98.6(12) . .
U21 O31 U7 111.9(11) . .
O43 O32 U13 75.9(13) . .
O43 O32 U12 72.7(13) . .
U13 O32 U12 124.9(11) . .
O2 O35 U11 70.8(9) . .
O2 O35 U11 70.8(9) . 4
U11 O35 U11 125.4(14) . 4
P6 O38 U14 141.2(14) . .
P6 O38 U16 101.0(11) . .
U14 O38 U16 116.7(9) . .
O27 O39 U2 73.8(11) . .
O27 O39 U2 73.8(11) . 4
U2 O39 U2 122.0(16) . 4
O98 O40 U4 73.1(14) . .
O98 O40 U2 70.7(13) . .
U4 O40 U2 131.5(11) . .
O117 O41 O117 123(3) . 4
O100 O42 U17 75.6(11) . .
O100 O42 U17 75.6(11) . 4
U17 O42 U17 127.7(15) . 4
O32 O43 U12 69.6(13) . .
O32 O43 U13 67.0(13) . .
U12 O43 U13 117.7(10) . .
O73 O45 U6 70.1(13) . .
O73 O45 U8 70.2(13) . .
U6 O45 U8 119.8(10) . .
O5 O47 U10 76.4(13) . .
O5 O47 U23 73.6(13) . .
U10 O47 U23 123.6(10) . .
O123 O48 U13 72.1(14) . .
O123 O48 U22 72.5(14) . .
U13 O48 U22 125.4(11) . .
U9 O50 U9 110.4(14) . 4
U5 O51 U18 114.0(10) . .
P9 O52 U1 132.0(14) . .
O29 O55 U21 78.8(15) . .
O29 O55 U18 76.7(15) . .
U21 O55 U18 127.7(12) . .
U3 O58 U7 117.8(11) . .
O102 O59 U21 73.2(14) . .
O102 O59 U19 70.3(14) . .
U21 O59 U19 129.4(11) . .
P10 O60 P8 39.3(11) . .
P10 O60 U22 135.8(17) . .
P8 O60 U22 168.2(17) . .
O106 O61 U8 71.4(13) . .
O106 O61 U15 69.0(13) . .
U8 O61 U15 121.9(11) . .
O24 O63 U11 72.1(14) . .
O24 O63 U1 70.4(13) . .
U11 O63 U1 134.6(11) . .
P9 O65 U23 134(2) . .
P7 O66 U14 143.4(14) . .
P7 O66 U16 102.1(12) . .
U14 O66 U16 114.4(9) . .
U21 O67 U7 114.1(10) . .
O92 O70 U9 69.8(14) . .
O92 O70 U7 73.6(14) . .
U9 O70 U7 125.0(12) . .
O9 O71 U10 72.5(13) . .
O9 O71 U1 71.6(13) . .
U10 O71 U1 124.3(10) . .
O45 O73 U6 72.8(13) . .
O45 O73 U8 73.3(13) . .
U6 O73 U8 123.2(10) . .
P10 O75 P8 38.1(13) . .
P10 O75 U12 132(2) . .
P8 O75 U12 170(2) . .
O15 O76 U19 72.5(13) . .
O15 O76 U14 66.3(13) . .
U19 O76 U14 120.2(10) . .
P4 O77 U17 147.2(14) . .
P4 O77 U20 99.9(11) . .
U17 O77 U20 112.0(9) . .
O91 O80 U6 71.4(13) . .
O91 O80 U18 70.8(13) . .
U6 O80 U18 125.2(10) . .
U4 O82 U4 137.0(15) . 4
P2 O84 U11 144.0(14) . .
P2 O84 U20 102.0(12) . .
U11 O84 U20 113.2(9) . .
O107 O85 U3 70.4(14) . .
O107 O85 U22 72.2(14) . .
U3 O85 U22 131.6(12) . .
O96 O88 U9 76.2(14) . .
O96 O88 U5 71.0(13) . .
U9 O88 U5 124.8(10) . .
O128 O90 U15 69.2(13) . .
O128 O90 U14 71.5(13) . .
U15 O90 U14 119.4(10) . .
O80 O91 U6 70.9(13) . .
O80 O91 U18 72.4(13) . .
U6 O91 U18 125.9(11) . .
O70 O92 U9 73.1(14) . .
O70 O92 U7 70.2(14) . .
U9 O92 U7 124.9(10) . .
Mo1 O93 U6 171.1(14) . .
O88 O96 U5 72.0(13) . .
O88 O96 U9 67.2(13) . .
U5 O96 U9 120.0(11) . .
O40 O98 U4 70.5(13) . .
O40 O98 U2 73.6(13) . .
U4 O98 U2 131.8(10) . .
O42 O100 U17 68.4(10) . .
O42 O100 U17 68.4(10) . 4
U17 O100 U17 119.0(14) . 4
O59 O102 U19 74.4(14) . .
O59 O102 U21 71.4(14) . .
U19 O102 U21 131.0(11) . .
P3 O105 U2 144.8(14) . .
P3 O105 U5 102.6(11) . .
U2 O105 U5 108.3(9) . .
O61 O106 U15 73.7(13) . .
O61 O106 U8 71.3(13) . .
U15 O106 U8 124.9(10) . .
O85 O107 U3 71.0(14) . .
O85 O107 U22 69.7(14) . .
U3 O107 U22 130.1(11) . .
Mo1 O109 U19 172.1(15) . .
U9 O114 U9 113.0(16) . 4
O1 O115 U3 72.1(9) . .
O1 O115 U3 72.1(9) . 4
U3 O115 U3 129.7(15) . 4
U2 O116 U5 114.7(11) . .
O41 O117 O21 109(2) . .
O41 O117 O20 111(2) . .
O21 O117 O20 101.2(17) . .
O28 O120 U17 71.6(13) . .
O28 O120 U4 68.7(13) . .
U17 O120 U4 122.8(10) . .
O48 O123 U13 71.6(14) . .
O48 O123 U22 71.5(14) . .
U13 O123 U22 124.4(11) . .
O90 O128 U15 73.5(13) . .
O90 O128 U14 71.8(13) . .
U15 O128 U14 122.1(10) . .
Mo1 O135 U15 147.6(17) . .

loop_
_geom_bond_atom_site_label_1
_geom_bond_atom_site_label_2
_geom_bond_distance
_geom_bond_site_symmetry_2
U1 O134 1.74(3) .
U1 O62 1.84(2) .
U1 O9 2.35(2) .
U1 O52 2.36(2) .
U1 O71 2.37(2) .
U1 O24 2.37(3) .
U1 O63 2.39(2) .
U1 O23 2.44(2) .
U2 O79 1.76(2) .
U2 O83 1.77(2) .
U2 O39 2.330(18) .
U2 O116 2.33(3) .
U2 O98 2.36(2) .
U2 O27 2.396(19) .
U2 O105 2.40(2) .
U2 O40 2.40(2) .
U2 U5 3.983(2) .
U2 U2 4.076(3) 4
U3 O103 1.77(3) .
U3 O89 1.78(3) .
U3 O58 2.33(3) .
U3 O107 2.35(3) .
U3 O85 2.36(3) .
U3 O115 2.372(14) .
U3 O1 2.397(15) .
U3 O7 2.43(3) .
U3 U7 4.061(2) .
U4 O86 1.77(2) .
U4 O46 1.78(2) .
U4 O28 2.31(2) .
U4 O40 2.32(2) .
U4 O82 2.350(12) .
U4 O98 2.35(2) .
U4 O120 2.39(2) .
U4 O53 2.55(2) .
U5 O119 1.80(2) .
U5 O108 1.80(2) .
U5 O96 2.36(3) .
U5 O88 2.37(2) .
U5 O51 2.38(3) .
U5 O116 2.40(3) .
U5 O105 2.51(2) .
U5 O16 2.55(2) .
U5 P3 3.220(10) .
U5 U18 4.029(2) .
U6 O122 1.82(2) .
U6 O10 1.82(2) .
U6 O73 2.33(2) .
U6 O80 2.33(2) .
U6 O91 2.34(3) .
U6 O45 2.37(2) .
U6 O93 2.41(2) .
U6 O81 2.48(2) .
U7 O13 1.78(3) .
U7 O56 1.81(2) .
U7 O70 2.37(3) .
U7 O58 2.41(3) .
U7 O92 2.42(2) .
U7 O67 2.43(2) .
U7 O31 2.51(3) .
U7 O7 2.53(3) .
U7 P5 3.201(10) .
U7 U21 4.030(2) .
U8 O33 1.77(2) .
U8 O72 1.78(2) .
U8 O6 2.32(2) .
U8 O61 2.35(3) .
U8 O106 2.35(2) .
U8 O73 2.36(2) .
U8 O45 2.41(2) .
U8 O3 2.43(2) .
U9 O141 1.81(3) .
U9 O101 1.82(3) .
U9 O92 2.32(2) .
U9 O114 2.32(2) .
U9 O88 2.33(2) .
U9 O50 2.36(2) .
U9 O70 2.36(3) .
U9 O96 2.45(3) .
U9 U9 3.875(3) 4
U10 O118 1.77(2) .
U10 O94 1.84(2) .
U10 O47 2.29(2) .
U10 O11 2.35(2) .
U10 O9 2.36(2) .
U10 O71 2.36(2) .
U10 O14 2.39(2) .
U10 O5 2.41(2) .
U10 U16 4.090(2) .
U10 U23 4.0921(16) .
U11 O95 1.77(3) .
U11 O74 1.78(2) .
U11 O63 2.33(3) .
U11 O20 2.34(3) .
U11 O24 2.37(3) .
U11 O35 2.371(15) .
U11 O2 2.375(16) .
U11 O84 2.43(2) .
U12 O36 1.74(3) .
U12 O4 1.77(4) .
U12 O32 2.33(2) 4
U12 O32 2.33(2) .
U12 O43 2.37(2) .
U12 O43 2.37(2) 4
U12 O75 2.43(4) .
U12 O49 2.45(4) .
U13 O25 1.76(2) .
U13 O78 1.77(2) .
U13 O32 2.31(2) .
U13 O48 2.35(3) .
U13 O123 2.35(2) .
U13 O30 2.37(2) .
U13 O12 2.40(2) .
U13 O43 2.44(2) .
U13 U16 4.077(2) .
U14 O57 1.76(2) .
U14 O111 1.83(2) .
U14 O15 2.25(2) .
U14 O38 2.36(2) .
U14 O128 2.38(2) .
U14 O90 2.39(2) .
U14 O76 2.40(2) .
U14 O66 2.42(2) .
U15 O140 1.74(3) .
U15 O129 1.81(3) .
U15 O128 2.32(2) .
U15 O106 2.32(2) .
U15 O90 2.37(2) .
U15 O135 2.38(3) .
U15 O61 2.39(2) .
U15 O87 2.48(2) .
U16 O97 1.76(2) .
U16 O125 1.81(2) .
U16 O11 2.46(2) .
U16 O30 2.46(2) .
U16 O14 2.46(2) .
U16 O38 2.47(2) .
U16 O66 2.47(2) .
U16 O12 2.49(2) .
U16 P7 3.161(11) .
U16 P6 3.168(11) .
U16 P1 3.190(10) .
U17 O69 1.75(3) .
U17 O19 1.80(2) .
U17 O42 2.287(15) .
U17 O77 2.36(2) .
U17 O21 2.37(2) .
U17 O28 2.37(2) .
U17 O100 2.382(17) .
U17 O120 2.38(2) .
U17 U20 4.081(2) .
U18 O44 1.82(2) .
U18 O99 1.86(2) .
U18 O55 2.29(3) .
U18 O16 2.37(2) .
U18 O91 2.38(3) .
U18 O29 2.39(2) .
U18 O80 2.40(2) .
U18 O51 2.42(3) .
U18 U21 4.082(2) .
U19 O34 1.80(2) .
U19 O18 1.81(3) .
U19 O102 2.32(2) .
U19 O109 2.33(3) .
U19 O76 2.36(2) .
U19 O59 2.37(3) .
U19 O15 2.38(2) .
U19 O113 2.48(3) .
U20 O127 1.75(3) .
U20 O22 1.79(2) .
U20 O21 2.39(2) .
U20 O20 2.42(2) .
U20 O3 2.50(2) .
U20 O84 2.51(2) .
U20 O6 2.52(2) .
U20 O77 2.56(2) .
U20 P2 3.199(10) .
U20 P4 3.215(10) .
U21 O54 1.76(2) .
U21 O121 1.79(2) .
U21 O55 2.26(3) .
U21 O59 2.32(3) .
U21 O102 2.35(2) .
U21 O31 2.35(3) .
U21 O67 2.38(2) .
U21 O29 2.42(2) .
U22 O110 1.82(3) .
U22 O126 1.85(2) .
U22 O48 2.36(3) .
U22 O85 2.37(3) .
U22 O123 2.38(3) .
U22 O107 2.40(3) .
U22 O60 2.42(3) .
U22 O132 2.46(3) .
U23 O130 1.75(3) .
U23 O138 1.81(4) .
U23 O65 2.35(3) .
U23 O47 2.36(2) .
U23 O47 2.36(2) 4
U23 O5 2.40(2) 4
U23 O5 2.40(2) .
U23 O8 2.44(4) .
U23 U10 4.0921(16) 4
Mo1 O135 1.72(3) .
Mo1 O93 1.74(2) .
Mo1 O139 1.78(3) .
Mo1 O109 1.81(3) .
P1 O133 1.50(3) .
P1 O37 1.52(3) .
P1 O12 1.57(3) .
P1 O14 1.59(3) .
P2 O17 1.51(3) .
P2 O84 1.53(2) .
P2 O68 1.54(3) .
P2 O6 1.60(3) .
P3 O137 1.47(3) .
P3 O124 1.50(3) .
P3 O16 1.52(3) .
P3 O105 1.54(3) .
P4 O3 1.49(3) .
P4 O26 1.50(3) .
P4 O64 1.52(3) .
P4 O77 1.55(3) .
P5 O131 1.49(3) .
P5 O104 1.52(3) .
P5 O7 1.54(3) .
P5 O31 1.64(3) .
P6 O142 1.44(3) .
P6 O143 1.54(3) .
P6 O11 1.57(3) .
P6 O38 1.57(3) .
P7 O136 1.51(3) .
P7 O66 1.52(3) .
P7 O112 1.54(3) .
P7 O30 1.58(3) .
P8 P10 1.04(3) .
P8 O60 1.57(3) .
P8 O60 1.57(3) 4
P8 O75 1.63(4) .
P9 O52 1.56(2) 4
P9 O52 1.56(2) .
P9 O65 1.58(4) .
P10 O60 1.52(3) .
P10 O60 1.52(3) 4
P10 O75 1.55(5) .
O1 O115 1.54(5) .
O1 U3 2.397(15) 4
O2 O35 1.57(5) .
O2 U11 2.375(16) 4
O5 O47 1.47(3) .
O9 O71 1.42(3) .
O15 O76 1.46(3) .
O20 O117 1.62(3) .
O21 O117 1.62(3) .
O24 O63 1.54(4) .
O27 O39 1.51(5) .
O27 U2 2.396(19) 4
O28 O120 1.47(3) .
O29 O55 1.40(3) .
O32 O43 1.52(3) .
O35 U11 2.371(15) 4
O39 U2 2.330(18) 4
O40 O98 1.46(3) .
O41 O117 1.56(3) .
O41 O117 1.56(3) 4
O42 O100 1.44(5) .
O42 U17 2.287(15) 4
O45 O73 1.50(3) .
O48 O123 1.46(4) .
O50 U9 2.36(2) 4
O59 O102 1.42(3) .
O61 O106 1.51(3) .
O70 O92 1.49(4) .
O80 O91 1.51(3) .
O82 U4 2.350(12) 4
O85 O107 1.56(4) .
O88 O96 1.50(3) .
O90 O128 1.50(3) .
O100 U17 2.382(17) 4
O114 U9 2.32(2) 4
O115 U3 2.372(14) 4
